data_7039299
loop_
_publ_author_name
'Wang, Kai-Ti'
'Wang, Yong-Xia'
'Wang, Bin'
'Li, Yan-Guo'
'Li, Yue-Sheng'

_publ_section_title
;
 Novel zirconium complexes with constrained cyclic \b-enaminoketonato
 ligands: improved catalytic capability toward ethylene polymerization.
;
_journal_issue 25
_journal_name_full 'Dalton transactions (Cambridge, England : 2003)'
_journal_page_first 10308
_journal_page_last 10318
_journal_paper_doi 10.1039/c6dt01391k
_journal_volume 45
_journal_year 2016
_chemical_formula_sum 'C48 H42 N2 O2 Zr'
_chemical_formula_weight 770.06
_chemical_name_systematic
; 
 ? 
;
_space_group_IT_number 14
_symmetry_cell_setting monoclinic
_symmetry_space_group_name_Hall '-P 2yn'
_symmetry_space_group_name_H-M 'P 1 21/n 1'
_atom_sites_solution_hydrogens geom
_atom_sites_solution_primary direct
_atom_sites_solution_secondary difmap
_audit_creation_method SHELXL-97
_audit_update_record
;
2015-08-17 deposited with the CCDC.
2016-05-17 downloaded from the CCDC.
;
_cell_angle_alpha 90.00
_cell_angle_beta 97.815(2)
_cell_angle_gamma 90.00
_cell_formula_units_Z 4
_cell_length_a 15.1215(11)
_cell_length_b 9.6375(7)
_cell_length_c 26.4463(18)
_cell_measurement_temperature 185(2)
_cell_volume 3818.3(5)
_computing_structure_refinement 'SHELXL-97 (Sheldrick, 1997)'
_computing_structure_solution 'SHELXS-97 (Sheldrick, 1990)'
_diffrn_ambient_temperature 185(2)
_diffrn_measured_fraction_theta_full 0.998
_diffrn_measured_fraction_theta_max 0.998
_diffrn_measurement_device_type 'Bruker SMART CCD area-detector'
_diffrn_radiation_monochromator graphite
_diffrn_radiation_source 'fine-focus sealed tube'
_diffrn_radiation_type MoK\a
_diffrn_radiation_wavelength 0.71073
_diffrn_reflns_av_R_equivalents 0.0966
_diffrn_reflns_av_sigmaI/netI 0.1071
_diffrn_reflns_limit_h_max 11
_diffrn_reflns_limit_h_min -18
_diffrn_reflns_limit_k_max 11
_diffrn_reflns_limit_k_min -11
_diffrn_reflns_limit_l_max 32
_diffrn_reflns_limit_l_min -32
_diffrn_reflns_number 23308
_diffrn_reflns_theta_full 26.05
_diffrn_reflns_theta_max 26.05
_diffrn_reflns_theta_min 1.66
_exptl_absorpt_coefficient_mu 0.330
_exptl_absorpt_correction_T_max 0.942
_exptl_absorpt_correction_T_min 0.917
_exptl_absorpt_correction_type multi-scan
_exptl_crystal_colour red
_exptl_crystal_density_diffrn 1.340
_exptl_crystal_density_method 'not measured'
_exptl_crystal_description block
_exptl_crystal_F_000 1600
_exptl_crystal_size_max 0.35
_exptl_crystal_size_mid 0.22
_exptl_crystal_size_min 0.18
_refine_diff_density_max 0.455
_refine_diff_density_min -0.497
_refine_diff_density_rms 0.071
_refine_ls_extinction_method none
_refine_ls_goodness_of_fit_ref 0.965
_refine_ls_hydrogen_treatment contra
_refine_ls_matrix_type full
_refine_ls_number_parameters 478
_refine_ls_number_reflns 7530
_refine_ls_number_restraints 0
_refine_ls_restrained_S_all 0.965
_refine_ls_R_factor_all 0.1115
_refine_ls_R_factor_gt 0.0526
_refine_ls_shift/su_max 0.002
_refine_ls_shift/su_mean 0.000
_refine_ls_structure_factor_coef Fsqd
_refine_ls_weighting_details 'calc w=1/[\s^2^(Fo^2^)+(0.0373P)^2^+0.0000P] where P=(Fo^2^+2Fc^2^)/3'
_refine_ls_weighting_scheme calc
_refine_ls_wR_factor_gt 0.0945
_refine_ls_wR_factor_ref 0.1171
_reflns_number_gt 4365
_reflns_number_total 7530
_reflns_threshold_expression >2sigma(I)
_cod_data_source_file c6dt01391k2.cif
_cod_data_source_block 5a
_cod_depositor_comments 'Adding full bibliography for 7039299--7039302.cif.'
_cod_original_sg_symbol_H-M P2(1)/n
_cod_database_code 7039299

loop_
_symmetry_equiv_pos_as_xyz
'x, y, z'
'-x+1/2, y+1/2, -z+1/2'
'-x, -y, -z'
'x-1/2, -y-1/2, z-1/2'

loop_
_atom_site_label
_atom_site_type_symbol
_atom_site_fract_x
_atom_site_fract_y
_atom_site_fract_z
_atom_site_U_iso_or_equiv
_atom_site_adp_type
_atom_site_occupancy
_atom_site_symmetry_multiplicity
_atom_site_calc_flag
_atom_site_refinement_flags
Zr1 Zr 0.90301(2) 0.27098(4) 0.583793(13) 0.03303(13) Uani 1 1 d .
O1 O 0.96286(16) 0.3552(3) 0.65088(9) 0.0391(7) Uani 1 1 d .
C15A C 0.8875(2) 0.2332(4) 0.44759(13) 0.0329(9) Uani 1 1 d .
N1A N 0.99994(18) 0.2298(3) 0.52395(10) 0.0324(7) Uani 1 1 d .
N1 N 0.7890(2) 0.2656(3) 0.63185(11) 0.0411(8) Uani 1 1 d .
C8 C 0.7022(3) 0.2179(5) 0.60988(14) 0.0423(10) Uani 1 1 d .
C14A C 0.9756(2) 0.2241(4) 0.47445(13) 0.0341(9) Uani 1 1 d .
H14C H 1.0212 0.2128 0.4545 0.041 Uiso 1 1 calc R
C8A C 1.0938(2) 0.2201(4) 0.54000(13) 0.0345(9) Uani 1 1 d .
C19A C 0.8772(2) 0.2453(4) 0.39013(13) 0.0432(11) Uani 1 1 d .
H19C H 0.8728 0.3424 0.3805 0.052 Uiso 1 1 calc R
H19D H 0.9295 0.2068 0.3777 0.052 Uiso 1 1 calc R
C16A C 0.8125(2) 0.2322(4) 0.47115(13) 0.0359(9) Uani 1 1 d .
C18A C 0.6492(3) 0.2719(5) 0.46452(16) 0.0526(12) Uani 1 1 d .
H18C H 0.6555 0.2905 0.4993 0.063 Uiso 1 1 calc R
C17A C 0.7232(2) 0.2399(4) 0.44129(14) 0.0400(10) Uani 1 1 d .
C12 C 0.5453(3) 0.2572(6) 0.58583(17) 0.0647(14) Uani 1 1 d .
H12A H 0.4960 0.3155 0.5844 0.078 Uiso 1 1 calc R
C23A C 0.5571(3) 0.2478(7) 0.38462(19) 0.092(2) Uani 1 1 d .
H23C H 0.5009 0.2519 0.3653 0.110 Uiso 1 1 calc R
C2A C 0.8529(3) 0.5630(4) 0.57052(15) 0.0406(10) Uani 1 1 d .
C16 C 0.9464(3) 0.3932(4) 0.69547(14) 0.0409(10) Uani 1 1 d .
C21A C 0.7144(3) 0.2101(5) 0.38879(15) 0.0504(12) Uani 1 1 d .
C24A C 0.5658(3) 0.2762(6) 0.43592(18) 0.0790(17) Uani 1 1 d .
H24C H 0.5158 0.2982 0.4513 0.095 Uiso 1 1 calc R
C3A C 0.7694(3) 0.5571(4) 0.54086(17) 0.0536(12) Uani 1 1 d .
H3C H 0.7638 0.5122 0.5095 0.064 Uiso 1 1 calc R
C13 C 0.6281(3) 0.3035(5) 0.60777(15) 0.0527(12) Uani 1 1 d .
H13A H 0.6342 0.3927 0.6212 0.063 Uiso 1 1 calc R
C1A C 0.9295(2) 0.4907(4) 0.55462(15) 0.0407(10) Uani 1 1 d .
H1C H 0.9856 0.5283 0.5711 0.049 Uiso 1 1 calc R
H1D H 0.9284 0.4927 0.5179 0.049 Uiso 1 1 calc R
C17 C 1.0173(3) 0.4642(5) 0.72883(15) 0.0464(11) Uani 1 1 d .
C13A C 1.1327(3) 0.3099(5) 0.57739(15) 0.0511(12) Uani 1 1 d .
H13C H 1.0975 0.3743 0.5916 0.061 Uiso 1 1 calc R
C21 C 0.9968(3) 0.5421(6) 0.76972(16) 0.0642(14) Uani 1 1 d .
C9 C 0.6919(3) 0.0865(5) 0.58965(15) 0.0523(12) Uani 1 1 d .
H9A H 0.7413 0.0286 0.5905 0.063 Uiso 1 1 calc R
C2 C 0.9778(3) 0.0402(4) 0.66933(16) 0.0479(11) Uani 1 1 d .
C22A C 0.6298(3) 0.2133(6) 0.36148(17) 0.0752(16) Uani 1 1 d .
H22C H 0.6222 0.1917 0.3269 0.090 Uiso 1 1 calc R
C1 C 0.9672(3) 0.0628(4) 0.61319(14) 0.0514(12) Uani 1 1 d .
H1A H 0.9311 -0.0122 0.5969 0.062 Uiso 1 1 calc R
H1B H 1.0256 0.0562 0.6021 0.062 Uiso 1 1 calc R
C15 C 0.8639(3) 0.3709(5) 0.71100(15) 0.0520(12) Uani 1 1 d .
C18 C 1.1043(3) 0.4625(5) 0.71762(16) 0.0635(14) Uani 1 1 d .
H18A H 1.1180 0.4109 0.6900 0.076 Uiso 1 1 calc R
C14 C 0.7930(3) 0.3114(5) 0.67947(15) 0.0550(13) Uani 1 1 d .
H14A H 0.7404 0.3024 0.6939 0.066 Uiso 1 1 calc R
C7A C 0.8572(3) 0.6325(5) 0.61707(17) 0.0577(13) Uani 1 1 d .
H7C H 0.9118 0.6402 0.6379 0.069 Uiso 1 1 calc R
C4A C 0.6948(3) 0.6161(6) 0.5568(2) 0.0771(16) Uani 1 1 d .
H4C H 0.6399 0.6110 0.5362 0.093 Uiso 1 1 calc R
C10 C 0.6088(3) 0.0398(6) 0.56799(16) 0.0638(14) Uani 1 1 d .
H10A H 0.6021 -0.0495 0.5546 0.077 Uiso 1 1 calc R
C20A C 0.7953(3) 0.1697(5) 0.36584(14) 0.0537(12) Uani 1 1 d .
H20C H 0.7856 0.1900 0.3296 0.064 Uiso 1 1 calc R
H20D H 0.8047 0.0706 0.3699 0.064 Uiso 1 1 calc R
C11 C 0.5356(3) 0.1265(6) 0.56634(18) 0.0713(16) Uani 1 1 d .
H11A H 0.4796 0.0954 0.5519 0.086 Uiso 1 1 calc R
C20 C 0.9020(4) 0.5458(7) 0.77979(19) 0.097(2) Uani 1 1 d .
H20A H 0.8712 0.6214 0.7606 0.117 Uiso 1 1 calc R
H20B H 0.9006 0.5638 0.8158 0.117 Uiso 1 1 calc R
C3 C 1.0557(3) 0.0708(5) 0.70055(18) 0.0681(15) Uani 1 1 d .
H3A H 1.1041 0.1043 0.6860 0.082 Uiso 1 1 calc R
C24 C 1.1704(3) 0.5357(6) 0.74676(18) 0.0850(19) Uani 1 1 d .
H24A H 1.2288 0.5316 0.7394 0.102 Uiso 1 1 calc R
C6A C 0.7823(4) 0.6897(6) 0.6327(2) 0.0835(18) Uani 1 1 d .
H6C H 0.7867 0.7345 0.6641 0.100 Uiso 1 1 calc R
C19 C 0.8537(3) 0.4124(7) 0.76532(17) 0.091(2) Uani 1 1 d .
H19A H 0.7909 0.4234 0.7683 0.109 Uiso 1 1 calc R
H19B H 0.8775 0.3395 0.7886 0.109 Uiso 1 1 calc R
C5A C 0.7014(4) 0.6817(6) 0.6027(3) 0.093(2) Uani 1 1 d .
H5C H 0.6511 0.7208 0.6137 0.112 Uiso 1 1 calc R
C7 C 0.9081(4) -0.0045(6) 0.6935(2) 0.089(2) Uani 1 1 d .
H7A H 0.8535 -0.0249 0.6742 0.107 Uiso 1 1 calc R
C22 C 1.0650(4) 0.6168(7) 0.7977(2) 0.094(2) Uani 1 1 d .
H22A H 1.0520 0.6703 0.8250 0.113 Uiso 1 1 calc R
C4 C 1.0645(4) 0.0533(7) 0.7529(2) 0.098(2) Uani 1 1 d .
H4A H 1.1185 0.0732 0.7728 0.117 Uiso 1 1 calc R
C6 C 0.9177(5) -0.0199(7) 0.7462(2) 0.115(3) Uani 1 1 d .
H6A H 0.8693 -0.0500 0.7616 0.138 Uiso 1 1 calc R
C5 C 0.9948(5) 0.0076(8) 0.7751(2) 0.110(2) Uani 1 1 d .
H5A H 1.0005 -0.0046 0.8103 0.132 Uiso 1 1 calc R
C23 C 1.1506(4) 0.6146(7) 0.7866(2) 0.100(2) Uani 1 1 d .
H23A H 1.1949 0.6663 0.8059 0.120 Uiso 1 1 calc R
O1A O 0.81591(15) 0.2238(3) 0.52141(9) 0.0376(6) Uani 1 1 d .
C9A C 1.1471(2) 0.1241(4) 0.52029(14) 0.0400(10) Uani 1 1 d .
H9C H 1.1218 0.0615 0.4957 0.048 Uiso 1 1 calc R
C10A C 1.2380(3) 0.1195(5) 0.53664(17) 0.0544(12) Uani 1 1 d .
H10C H 1.2735 0.0550 0.5227 0.065 Uiso 1 1 calc R
C11A C 1.2754(3) 0.2094(5) 0.57313(17) 0.0611(13) Uani 1 1 d .
H11C H 1.3365 0.2063 0.5840 0.073 Uiso 1 1 calc R
C12A C 1.2234(3) 0.3046(5) 0.59381(16) 0.0644(14) Uani 1 1 d .
H12C H 1.2490 0.3656 0.6189 0.077 Uiso 1 1 calc R

loop_
_atom_site_aniso_label
_atom_site_aniso_U_11
_atom_site_aniso_U_22
_atom_site_aniso_U_33
_atom_site_aniso_U_23
_atom_site_aniso_U_13
_atom_site_aniso_U_12
Zr1 0.0335(2) 0.0397(2) 0.0267(2) -0.00275(19) 0.00694(15) 0.0004(2)
O1 0.0391(15) 0.0508(18) 0.0277(14) -0.0099(13) 0.0060(12) 0.0014(14)
C15A 0.036(2) 0.036(2) 0.0275(19) -0.0015(18) 0.0055(17) -0.0023(19)
N1A 0.0296(16) 0.0368(19) 0.0307(17) -0.0012(15) 0.0037(14) 0.0050(16)
N1 0.0387(18) 0.053(2) 0.0332(18) -0.0050(17) 0.0105(15) -0.0088(18)
C8 0.039(2) 0.055(3) 0.035(2) -0.001(2) 0.0121(19) -0.013(2)
C14A 0.035(2) 0.034(2) 0.035(2) -0.0027(19) 0.0113(18) 0.0000(19)
C8A 0.035(2) 0.042(2) 0.028(2) 0.0036(19) 0.0084(17) 0.006(2)
C19A 0.044(2) 0.058(3) 0.029(2) 0.001(2) 0.0061(18) 0.001(2)
C16A 0.040(2) 0.039(2) 0.029(2) -0.0006(19) 0.0036(17) -0.003(2)
C18A 0.038(2) 0.074(3) 0.045(2) 0.005(2) 0.005(2) -0.006(3)
C17A 0.033(2) 0.048(3) 0.038(2) 0.003(2) 0.0002(18) -0.003(2)
C12 0.040(3) 0.094(5) 0.061(3) 0.000(3) 0.010(2) -0.008(3)
C23A 0.040(3) 0.171(7) 0.059(3) 0.006(4) -0.014(3) 0.000(4)
C2A 0.048(3) 0.032(3) 0.044(3) 0.005(2) 0.014(2) 0.000(2)
C16 0.046(3) 0.050(3) 0.028(2) -0.003(2) 0.005(2) 0.006(2)
C21A 0.044(2) 0.066(3) 0.037(2) 0.000(2) -0.008(2) -0.003(2)
C24A 0.038(3) 0.136(5) 0.063(3) 0.002(3) 0.007(2) 0.003(3)
C3A 0.053(3) 0.044(3) 0.066(3) 0.001(2) 0.013(3) 0.002(2)
C13 0.048(3) 0.063(3) 0.050(3) -0.005(2) 0.018(2) -0.010(2)
C1A 0.039(2) 0.041(3) 0.044(2) 0.002(2) 0.014(2) 0.001(2)
C17 0.052(3) 0.055(3) 0.031(2) -0.008(2) 0.001(2) 0.001(2)
C13A 0.039(2) 0.069(3) 0.044(3) -0.016(2) 0.002(2) 0.008(2)
C21 0.060(3) 0.091(4) 0.039(3) -0.023(3) -0.001(2) 0.004(3)
C9 0.043(3) 0.067(4) 0.048(3) 0.004(2) 0.013(2) -0.007(3)
C2 0.057(3) 0.041(3) 0.045(3) 0.006(2) 0.006(2) 0.003(2)
C22A 0.056(3) 0.123(5) 0.042(3) -0.001(3) -0.009(2) -0.005(3)
C1 0.069(3) 0.044(3) 0.041(3) 0.002(2) 0.009(2) 0.006(2)
C15 0.047(3) 0.080(4) 0.030(2) -0.013(2) 0.007(2) -0.008(3)
C18 0.050(3) 0.100(4) 0.040(3) -0.012(3) 0.005(2) -0.010(3)
C14 0.046(3) 0.085(4) 0.038(3) 0.004(2) 0.021(2) -0.007(3)
C7A 0.063(3) 0.047(3) 0.065(3) -0.003(3) 0.016(3) 0.007(3)
C4A 0.048(3) 0.074(4) 0.110(5) 0.012(4) 0.015(3) 0.016(3)
C10 0.059(3) 0.077(4) 0.056(3) -0.007(3) 0.012(3) -0.026(3)
C20A 0.055(3) 0.073(3) 0.031(2) -0.005(2) -0.001(2) 0.002(3)
C11 0.041(3) 0.108(5) 0.065(3) 0.000(3) 0.009(3) -0.023(3)
C20 0.081(4) 0.156(6) 0.053(3) -0.055(4) 0.005(3) 0.021(4)
C3 0.054(3) 0.092(4) 0.056(3) 0.003(3) 0.001(3) 0.010(3)
C24 0.062(4) 0.139(6) 0.053(3) -0.023(4) 0.006(3) -0.031(4)
C6A 0.101(5) 0.074(4) 0.082(4) -0.019(3) 0.037(4) 0.023(4)
C19 0.060(3) 0.175(7) 0.042(3) -0.035(4) 0.022(3) -0.014(4)
C5A 0.081(4) 0.080(5) 0.131(6) 0.003(4) 0.058(4) 0.032(4)
C7 0.081(4) 0.117(5) 0.066(4) 0.038(3) -0.004(3) -0.035(4)
C22 0.100(5) 0.114(5) 0.060(4) -0.044(3) -0.017(4) -0.004(4)
C4 0.087(5) 0.139(6) 0.058(4) -0.008(4) -0.021(4) 0.018(5)
C6 0.110(5) 0.163(7) 0.072(4) 0.055(5) 0.013(4) -0.033(5)
C5 0.123(6) 0.155(7) 0.051(4) 0.025(4) 0.007(4) 0.016(6)
C23 0.088(5) 0.134(6) 0.072(4) -0.031(4) -0.008(4) -0.034(5)
O1A 0.0359(14) 0.0482(17) 0.0296(14) -0.0030(13) 0.0077(11) -0.0063(14)
C9A 0.039(2) 0.041(3) 0.041(2) 0.003(2) 0.008(2) 0.003(2)
C10A 0.039(3) 0.064(3) 0.063(3) 0.007(3) 0.018(2) 0.009(2)
C11A 0.038(2) 0.082(4) 0.062(3) 0.006(3) 0.001(2) 0.006(3)
C12A 0.045(3) 0.090(4) 0.054(3) -0.015(3) -0.011(2) 0.000(3)

loop_
_atom_type_symbol
_atom_type_description
_atom_type_scat_dispersion_real
_atom_type_scat_dispersion_imag
_atom_type_scat_source
C C 0.0033 0.0016 'International Tables Vol C Tables 4.2.6.8 and 6.1.1.4'
H H 0.0000 0.0000 'International Tables Vol C Tables 4.2.6.8 and 6.1.1.4'
N N 0.0061 0.0033 'International Tables Vol C Tables 4.2.6.8 and 6.1.1.4'
O O 0.0106 0.0060 'International Tables Vol C Tables 4.2.6.8 and 6.1.1.4'
Zr Zr -2.9673 0.5597 'International Tables Vol C Tables 4.2.6.8 and 6.1.1.4'

loop_
_geom_angle_atom_site_label_1
_geom_angle_atom_site_label_2
_geom_angle_atom_site_label_3
_geom_angle
O1A Zr1 O1 163.85(10)
O1A Zr1 N1 89.51(10)
O1 Zr1 N1 78.73(10)
O1A Zr1 C1A 93.26(12)
O1 Zr1 C1A 81.35(12)
N1 Zr1 C1A 112.73(13)
O1A Zr1 C1 106.04(13)
O1 Zr1 C1 86.38(12)
N1 Zr1 C1 96.15(14)
C1A Zr1 C1 145.44(15)
O1A Zr1 N1A 78.90(9)
O1 Zr1 N1A 114.27(10)
N1 Zr1 N1A 165.44(11)
C1A Zr1 N1A 77.05(12)
C1 Zr1 N1A 78.89(13)
C16 O1 Zr1 141.9(2)
C16A C15A C14A 123.4(3)
C16A C15A C19A 118.7(3)
C14A C15A C19A 117.9(3)
C14A N1A C8A 115.3(3)
C14A N1A Zr1 124.5(2)
C8A N1A Zr1 120.0(2)
C14 N1 C8 114.3(3)
C14 N1 Zr1 125.5(3)
C8 N1 Zr1 120.1(2)
C9 C8 C13 119.0(4)
C9 C8 N1 120.0(4)
C13 C8 N1 121.0(4)
N1A C14A C15A 127.7(3)
C9A C8A C13A 118.5(3)
C9A C8A N1A 122.8(3)
C13A C8A N1A 118.7(3)
C20A C19A C15A 111.0(3)
O1A C16A C15A 122.4(3)
O1A C16A C17A 116.7(3)
C15A C16A C17A 120.9(3)
C24A C18A C17A 119.9(4)
C18A C17A C21A 120.7(4)
C18A C17A C16A 120.8(3)
C21A C17A C16A 118.5(3)
C11 C12 C13 120.1(5)
C22A C23A C24A 120.9(4)
C7A C2A C3A 116.5(4)
C7A C2A C1A 122.6(4)
C3A C2A C1A 120.7(4)
O1 C16 C15 121.4(4)
O1 C16 C17 117.9(4)
C15 C16 C17 120.7(4)
C22A C21A C17A 117.9(4)
C22A C21A C20A 123.1(4)
C17A C21A C20A 118.9(3)
C23A C24A C18A 119.6(4)
C4A C3A C2A 121.8(5)
C12 C13 C8 120.5(4)
C2A C1A Zr1 99.3(2)
C21 C17 C18 119.5(4)
C21 C17 C16 120.1(4)
C18 C17 C16 120.3(4)
C12A C13A C8A 120.6(4)
C17 C21 C22 118.0(5)
C17 C21 C20 118.3(4)
C22 C21 C20 123.6(5)
C8 C9 C10 120.6(5)
C7 C2 C3 115.9(4)
C7 C2 C1 121.6(4)
C3 C2 C1 122.4(4)
C23A C22A C21A 121.0(4)
C2 C1 Zr1 116.4(3)
C16 C15 C14 122.7(4)
C16 C15 C19 116.9(4)
C14 C15 C19 120.4(4)
C24 C18 C17 120.9(4)
N1 C14 C15 129.6(4)
C6A C7A C2A 121.1(5)
C5A C4A C3A 120.0(5)
C11 C10 C9 119.6(5)
C21A C20A C19A 111.9(3)
C12 C11 C10 120.2(5)
C21 C20 C19 112.3(5)
C2 C3 C4 122.2(5)
C23 C24 C18 120.0(5)
C5A C6A C7A 120.8(5)
C20 C19 C15 111.0(4)
C4A C5A C6A 119.7(5)
C2 C7 C6 121.2(5)
C23 C22 C21 122.3(5)
C5 C4 C3 120.1(6)
C5 C6 C7 121.2(6)
C6 C5 C4 119.4(6)
C22 C23 C24 119.3(5)
C16A O1A Zr1 137.6(2)
C8A C9A C10A 120.7(4)
C11A C10A C9A 120.0(4)
C10A C11A C12A 120.2(4)
C11A C12A C13A 119.9(4)

loop_
_geom_bond_atom_site_label_1
_geom_bond_atom_site_label_2
_geom_bond_distance
Zr1 O1A 2.018(2)
Zr1 O1 2.047(2)
Zr1 N1 2.278(3)
Zr1 C1A 2.308(4)
Zr1 C1 2.317(4)
Zr1 N1A 2.333(3)
O1 C16 1.291(4)
C15A C16A 1.366(5)
C15A C14A 1.423(5)
C15A C19A 1.511(4)
N1A C14A 1.312(4)
N1A C8A 1.427(4)
N1 C14 1.328(5)
N1 C8 1.436(5)
C8 C9 1.375(6)
C8 C13 1.386(6)
C8A C9A 1.376(5)
C8A C13A 1.383(5)
C19A C20A 1.504(5)
C16A O1A 1.326(4)
C16A C17A 1.471(5)
C18A C24A 1.379(5)
C18A C17A 1.383(5)
C17A C21A 1.406(5)
C12 C11 1.362(7)
C12 C13 1.381(6)
C23A C22A 1.371(6)
C23A C24A 1.373(6)
C2A C7A 1.395(5)
C2A C3A 1.395(5)
C2A C1A 1.461(5)
C16 C15 1.383(5)
C16 C17 1.462(5)
C21A C22A 1.381(5)
C21A C20A 1.489(5)
C3A C4A 1.379(6)
C17 C21 1.385(6)
C17 C18 1.388(6)
C13A C12A 1.382(5)
C21 C22 1.387(6)
C21 C20 1.495(6)
C9 C10 1.385(6)
C2 C7 1.374(6)
C2 C3 1.375(6)
C2 C1 1.487(5)
C15 C14 1.390(5)
C15 C19 1.519(5)
C18 C24 1.372(6)
C7A C6A 1.374(6)
C4A C5A 1.361(7)
C10 C11 1.382(6)
C20 C19 1.502(7)
C3 C4 1.383(6)
C24 C23 1.365(7)
C6A C5A 1.366(7)
C7 C6 1.389(7)
C22 C23 1.366(7)
C4 C5 1.349(8)
C6 C5 1.330(8)
C9A C10A 1.385(5)
C10A C11A 1.362(6)
C11A C12A 1.370(6)
